data_4126000
loop_
_publ_author_name
'Yang, Jingjing'
'Zhang, Yue-Biao'
'Liu, Qi'
'Trickett, Christopher A.'
'Guti\'errez-Puebla, Enrique'
'Monge, M \'Angeles'
'Cong, Hengjiang'
'Aldossary, Abdulrahman'
'Deng, Hexiang'
'Yaghi, Omar M.'

_publ_section_title
;
 Principles of Designing Extra-Large Pore Openings and Cages in Zeolitic
 Imidazolate Frameworks.
;
_journal_issue 18
_journal_name_full 'Journal of the American Chemical Society'
_journal_page_first 6448
_journal_page_last 6455
_journal_paper_doi 10.1021/jacs.7b02272
_journal_volume 139
_journal_year 2017
_chemical_formula_moiety '0.08(C480 H276 Cl48 N240 O96 Zn48)'
_chemical_formula_sum 'C40 H23 Cl4 N20 O8 Zn4'
_chemical_formula_weight 1315.06
_chemical_name_common ZIF-615
_space_group_crystal_system hexagonal
_space_group_IT_number 194
_space_group_name_Hall '-P 6c 2c'
_space_group_name_H-M_alt 'P 63/m m c'
_symmetry_space_group_name_Hall '-P 6c 2c'
_symmetry_space_group_name_H-M 'P 63/m m c'
_atom_sites_solution_hydrogens geom
_atom_sites_solution_primary 'intrinsic phasing'
_atom_sites_solution_secondary 'rigid body and difmap'
_audit_creation_date 2016-10-17
_audit_creation_method
;
Olex2 1.2
(compiled 2016.09.09 svn.r3337 for OlexSys, GUI svn.r5227)
;
_cell_angle_alpha 90
_cell_angle_beta 90
_cell_angle_gamma 120
_cell_formula_units_Z 12
_cell_length_a 31.731(6)
_cell_length_b 31.731(6)
_cell_length_c 28.412(6)
_cell_measurement_reflns_used 10270
_cell_measurement_temperature 100(2)
_cell_measurement_theta_max 18.737
_cell_measurement_theta_min 1.625
_cell_volume 24774(8)
_computing_cell_refinement
;
CrysAlis RED, Oxford Diffraction Ltd., Version 171.37.33
;
_computing_data_collection
;
CrysAlis CCD, Oxford Diffraction Ltd., Version 171.37.33
;
_computing_data_reduction
;
CrysAlis RED, Oxford Diffraction Ltd., 171.37.33
;
_computing_molecular_graphics 'Olex2 (Dolomanov et al., 2009)'
_computing_publication_material 'Olex2 (Dolomanov et al., 2009)'
_computing_structure_refinement SHELXL-2014/6
_computing_structure_solution 'SHELXT 2014/4'
_diffrn_ambient_temperature 100(2)
_diffrn_detector_area_resol_mean 5.81
_diffrn_measured_fraction_theta_full 0.994
_diffrn_measured_fraction_theta_max 0.994
_diffrn_measurement_device_type 'PILATUS3 6M'
_diffrn_measurement_method '\f shutterless scans'
_diffrn_radiation_monochromator 'double crystal, Si(111)'
_diffrn_radiation_type synchrotron
_diffrn_radiation_wavelength 0.8999
_diffrn_reflns_av_unetI/netI 0.0325
_diffrn_reflns_Laue_measured_fraction_full 0.994
_diffrn_reflns_Laue_measured_fraction_max 0.994
_diffrn_reflns_limit_h_max 22
_diffrn_reflns_limit_h_min -22
_diffrn_reflns_limit_k_max 22
_diffrn_reflns_limit_k_min -22
_diffrn_reflns_limit_l_max 20
_diffrn_reflns_limit_l_min -20
_diffrn_reflns_number 4924
_diffrn_reflns_point_group_measured_fraction_full 0.994
_diffrn_reflns_point_group_measured_fraction_max 0.994
_diffrn_reflns_theta_full 18.750
_diffrn_reflns_theta_max 18.737
_diffrn_reflns_theta_min 1.625
_diffrn_source
;
Advanced Light Source, Station 5.0.2
;
_diffrn_standards_number 0
_exptl_absorpt_coefficient_mu 1.630
_exptl_absorpt_correction_T_max 0.976
_exptl_absorpt_correction_T_min 0.892
_exptl_absorpt_correction_type multi-scan
_exptl_absorpt_process_details absscale
_exptl_crystal_colour Colorless
_exptl_crystal_density_diffrn 1.058
_exptl_crystal_description Rod
_exptl_crystal_F_000 7860
_exptl_crystal_size_max 0.05
_exptl_crystal_size_mid 0.015
_exptl_crystal_size_min 0.015
_refine_diff_density_max 0.470
_refine_diff_density_min -0.574
_refine_diff_density_rms 0.096
_refine_ls_extinction_method none
_refine_ls_goodness_of_fit_ref 1.084
_refine_ls_hydrogen_treatment constr
_refine_ls_matrix_type full
_refine_ls_number_parameters 95
_refine_ls_number_reflns 4924
_refine_ls_number_restraints 28
_refine_ls_restrained_S_all 1.106
_refine_ls_R_factor_all 0.2577
_refine_ls_R_factor_gt 0.1933
_refine_ls_shift/su_max 0.000
_refine_ls_shift/su_mean 0.000
_refine_ls_structure_factor_coef Fsqd
_refine_ls_weighting_details 'w=1/[\s^2^(Fo^2^)+(0.2500P)^2^+250.0000P] where P=(Fo^2^+2Fc^2^)/3'
_refine_ls_weighting_scheme calc
_refine_ls_wR_factor_gt 0.4933
_refine_ls_wR_factor_ref 0.5500
_reflns_Friedel_coverage 0.000
_reflns_number_gt 2548
_reflns_number_total 4924
_reflns_threshold_expression 'I > 2\s(I)'
_cod_data_source_file ja7b02272_si_015.cif
_cod_data_source_block ZIF-615
_cod_depositor_comments 'Adding full bibliography for 4125998--4126004.cif.'
_cod_original_cell_volume 24774(11)
_cod_database_code 4126000
_shelxl_version_number 2014/6
_shelx_space_group_comment
;
The symmetry employed for this shelxl refinement is uniquely defined
by the following loop, which should always be used as a source of
symmetry information in preference to the above space-group names.
They are only intended as comments.
;
_shelx_estimated_absorpt_t_max 0.976
_shelx_estimated_absorpt_t_min 0.923
_olex2_refinement_description
;
1. Twinned data refinement
 Scales: 0.911(4) 0.089(4)
2. Fixed Uiso
 At 1.2 times of:
  All C(H) groups, All Cl(H) groups
3. Uiso/Uaniso restraints and constraints
Cl51 \\sim C28 \\sim C27 \\sim Cl52: within 2A with sigma of 0.04 and sigma for
terminal atoms of 0.08
C14 \\sim N10 \\sim N9 \\sim C12 \\sim C13 \\sim N15 \\sim O59 \\sim O60:
within 2A with sigma of 0.04 and sigma for terminal atoms of 0.08
Cl52 \\sim C27 \\sim C26 \\sim C25 \\sim C21 \\sim C29 \\sim C28 \\sim Cl51:
within 2A with sigma of 0.04 and sigma for terminal atoms of 0.08
N31 \\sim H8 \\sim O43 \\sim O44 \\sim C8: within 2A with sigma of 0.04 and
sigma for terminal atoms of 0.08
O59 \\sim N15 \\sim O60 \\sim C12 \\sim N9 \\sim C14 \\sim N10 \\sim C13:
within 2A with sigma of 0.04 and sigma for terminal atoms of 0.08
C18 \\sim C19 \\sim C20 \\sim Cl56: within 2A with sigma of 0.04 and sigma for
terminal atoms of 0.08
C33 \\sim N17 \\sim C18 \\sim C19 \\sim C20 \\sim Cl56: within 2A with sigma of
0.04 and sigma for terminal atoms of 0.08
4. Others
 Fixed Sof: H6(0.5) Cl41(0.5) H13(0.5) H30(0.5) N32(0.5) O34(0.5) O35(0.5)
 H20(0.5) Cl56(0.5) H27(0.5) H28(0.5) Cl52(0.5) H8(0.5) N31(0.5) O43(0.5)
 O44(0.5)
 Fixed X: N3(0.52492)
 Fixed Y: N3(0.54458)
 Fixed Z: N3(0.654181)
5.a Free rotating group:
 N3(C4,C5,H5,C6,H6,C63,H63,Cl41), N9(N10,C12,C13,H13,C14,N15,O59,O60), N16(C30,
 H30,N32,O34,O35,C64,H64), N17(C18,C19,H19,C20,H20,C33,H33,Cl56), C21(N22,C24,
 H24,C25,C26,C27,H27,C28,H28,Cl52,H26,N23,C29,H29,Cl51), C65(H65,N7,C8,H8,N31,
 O43,O44)
5.b Aromatic/amide H refined with riding coordinates:
 C14(H14)
;
_olex2_submission_special_instructions 'No special instructions were received'

loop_
_space_group_symop_operation_xyz
'x, y, z'
'x-y, x, z+1/2'
'-y, x-y, z'
'-x, -y, z+1/2'
'-x+y, -x, z'
'y, -x+y, z+1/2'
'-y, -x, -z+1/2'
'x-y, -y, -z'
'x, x-y, -z+1/2'
'y, x, -z'
'-x+y, y, -z+1/2'
'-x, -x+y, -z'
'-x, -y, -z'
'-x+y, -x, -z-1/2'
'y, -x+y, -z'
'x, y, -z-1/2'
'x-y, x, -z'
'-y, x-y, -z-1/2'
'y, x, z-1/2'
'-x+y, y, z'
'-x, -x+y, z-1/2'
'-y, -x, z'
'x-y, -y, z-1/2'
'x, x-y, z'

loop_
_atom_site_label
_atom_site_type_symbol
_atom_site_fract_x
_atom_site_fract_y
_atom_site_fract_z
_atom_site_U_iso_or_equiv
_atom_site_adp_type
_atom_site_occupancy
_atom_site_site_symmetry_order
_atom_site_calc_flag
_atom_site_refinement_flags_posn
_atom_site_refinement_flags_adp
_atom_site_refinement_flags_occupancy
_atom_site_disorder_assembly
_atom_site_disorder_group
Zn1 Zn 0.6659(2) 0.5174(3) 0.4951(2) 0.255(4) Uani 1 1 d . . . . .
Zn2 Zn 0.5943(3) 0.5917(3) 0.6482(2) 0.271(5) Uani 1 1 d . . . . .
N3 N 0.5249 0.5446 0.6542 0.249(17) Uiso 1 1 d . . . . .
C4 C 0.4902(3) 0.5532(4) 0.6698(6) 0.22(2) Uiso 1 1 d G . . . .
C5 C 0.4936(7) 0.5979(6) 0.6792(7) 0.29(3) Uiso 1 1 d G . . . .
H5 H 0.5301 0.6329 0.6758 0.352 Uiso 1 1 d G . . . .
C6 C 0.4505(9) 0.5973(10) 0.6925(10) 0.34(3) Uiso 1 1 d G . . . .
H6 H 0.4513 0.6329 0.7006 0.406 Uiso 0.5 1 d G . . A 8
C63 C 0.5020(4) 0.4980(2) 0.6479(14) 0.19(2) Uiso 1 2 d GS T P . .
H63 H 0.5221 0.4779 0.6372 0.226 Uiso 1 2 d GS T P . .
Cl41 Cl 0.4525(14) 0.6529(12) 0.7049(14) 0.63(4) Uiso 0.5 1 d G . . B 7
N9 N 0.6458(14) 0.6027(15) 0.3999(12) 0.32(2) Uiso 1 1 d . U . . .
N10 N 0.6613(17) 0.5625(13) 0.4565(11) 0.261(17) Uiso 1 1 d G U . . .
C12 C 0.6932(12) 0.6281(11) 0.4111(11) 0.54(4) Uiso 1 1 d G U . . .
C13 C 0.7025(12) 0.6038(15) 0.4456(13) 0.40(3) Uiso 1 1 d G U . . .
H13 H 0.7388 0.6108 0.4608 0.484 Uiso 0.5 1 d G . . . .
C14 C 0.6272(11) 0.5630(12) 0.4283(14) 0.27(2) Uiso 1 1 d G U . . .
H14 H 0.5946 0.5388 0.4283 0.320 Uiso 1 1 calc R . . . .
N15 N 0.727(2) 0.6733(13) 0.3896(19) 0.81(5) Uiso 1 1 d G U . . .
O59 O 0.714(3) 0.6894(19) 0.353(2) 0.99(9) Uiso 1 1 d G U . . .
O60 O 0.7718(18) 0.6975(17) 0.405(3) 1.01(9) Uiso 1 1 d G U . . .
N16 N 0.6146(11) 0.4501(11) 0.4717(12) 0.234(16) Uiso 1 1 d . . . . .
C30 C 0.6182(11) 0.4226(9) 0.4378(13) 0.29(3) Uiso 1 1 d G . . . .
H30 H 0.6517 0.4383 0.4143 0.352 Uiso 0.5 1 d G . . C 10
N32 N 0.6563(14) 0.4403(16) 0.4035(14) 0.36(5) Uiso 0.5 1 d G . . D 9
O34 O 0.654(2) 0.413(2) 0.3688(18) 0.44(6) Uiso 0.5 1 d G . . D 9
O35 O 0.6905(18) 0.4857(19) 0.404(2) 0.42(5) Uiso 0.5 1 d G . . D 9
C64 C 0.5700(13) 0.4299(18) 0.4917(15) 0.27(3) Uiso 1 2 d GS T P . .
H64 H 0.5551 0.4448 0.5193 0.320 Uiso 1 2 d GS T P . .
N17 N 0.7292(15) 0.5348(19) 0.5145(18) 0.35(3) Uiso 1 1 d . U . . .
C18 C 0.7628(12) 0.5718(16) 0.5403(14) 0.47(4) Uiso 1 1 d G U . . .
C19 C 0.7563(14) 0.6028(18) 0.5703(16) 0.56(4) Uiso 1 1 d G U . . .
H19 H 0.7185 0.5982 0.5752 0.672 Uiso 1 1 d G . . . .
C20 C 0.7977(17) 0.639(2) 0.594(2) 0.63(5) Uiso 1 1 d G U . . .
H20 H 0.7941 0.6653 0.6187 0.754 Uiso 0.5 1 d G . . E 4
C33 C 0.757(2) 0.514(2) 0.491(2) 0.28(3) Uiso 1 2 d GS TU P . .
H33 H 0.7408 0.4816 0.4683 0.338 Uiso 1 2 d GS T P . .
Cl56 Cl 0.792(3) 0.680(2) 0.632(2) 0.87(7) Uiso 0.5 1 d G U . F 3
C21 C 0.6257(6) 0.5196(8) 0.6313(9) 0.29(2) Uiso 1 1 d . U . . .
N22 N 0.6404(8) 0.5220(9) 0.5549(9) 0.221(15) Uiso 1 1 d G . . . .
C24 C 0.6255(8) 0.5545(9) 0.5657(11) 0.30(3) Uiso 1 1 d G . . . .
H24 H 0.6222 0.5776 0.5367 0.364 Uiso 1 1 d G . . . .
C25 C 0.6402(6) 0.5010(8) 0.5958(8) 0.30(2) Uiso 1 1 d G U . . .
C26 C 0.6539(8) 0.4663(9) 0.6038(9) 0.39(3) Uiso 1 1 d G U . . .
C27 C 0.6520(8) 0.4506(8) 0.6504(9) 0.51(4) Uiso 1 1 d G U . . .
H27 H 0.6654 0.4242 0.6591 0.610 Uiso 0.5 1 d G . . G 1
C28 C 0.6365(8) 0.4697(10) 0.6871(8) 0.61(4) Uiso 1 1 d G U . . .
H28 H 0.6367 0.4579 0.7250 0.728 Uiso 0.5 1 d G . . H 2
Cl52 Cl 0.6691(12) 0.4064(11) 0.6626(14) 0.59(4) Uiso 0.5 1 d G U . I 2
H26 H 0.6661 0.4519 0.5730 0.709 Uiso 1 1 d G . . . .
N23 N 0.6160(8) 0.5551(9) 0.6125(12) 0.31(2) Uiso 1 1 d G . . . .
C29 C 0.6231(9) 0.5050(10) 0.6778(9) 0.38(3) Uiso 1 1 d G U . . .
H29 H 0.6106 0.5214 0.7065 0.457 Uiso 1 1 d G . . . .
Cl51 Cl 0.6345(13) 0.4489(14) 0.7500(9) 0.79(4) Uiso 1 2 d GS TU P J 1
C65 C 0.5949(12) 0.5925(14) 0.7500 0.19(2) Uiso 1 2 d S T P . .
H65 H 0.5548 0.5807 0.7500 0.224 Uiso 1 2 d GS T P . .
N7 N 0.6227(12) 0.6159(10) 0.7113(6) 0.216(15) Uiso 1 1 d G . . . .
C8 C 0.6680(12) 0.6279(11) 0.7247(8) 0.28(2) Uiso 1 1 d G U . . .
H8 H 0.7004 0.6526 0.7016 0.336 Uiso 0.5 1 d G U . K 6
N31 N 0.7101(12) 0.6533(12) 0.6955(13) 0.34(3) Uiso 0.5 1 d G U . L 5
O43 O 0.7526(12) 0.663(2) 0.7115(19) 0.38(4) Uiso 0.5 1 d G U . L 5
O44 O 0.7061(14) 0.666(2) 0.6531(15) 0.46(5) Uiso 0.5 1 d G U . L 5

loop_
_atom_site_aniso_label
_atom_site_aniso_U_11
_atom_site_aniso_U_22
_atom_site_aniso_U_33
_atom_site_aniso_U_23
_atom_site_aniso_U_13
_atom_site_aniso_U_12
Zn1 0.234(7) 0.330(10) 0.251(8) 0.008(6) 0.000(6) 0.178(7)
Zn2 0.332(9) 0.326(9) 0.197(8) 0.011(6) -0.008(6) 0.196(7)

loop_
_atom_type_symbol
_atom_type_description
_atom_type_scat_dispersion_real
_atom_type_scat_dispersion_imag
_atom_type_scat_source
C C 0.0040 0.0020 'International Tables Vol C Tables 4.2.6.8 and 6.1.1.4'
Cl Cl 0.1484 0.1585 'International Tables Vol C Tables 4.2.6.8 and 6.1.1.4'
H H 0.0000 0.0000 'International Tables Vol C Tables 4.2.6.8 and 6.1.1.4'
N N 0.0080 0.0040 'International Tables Vol C Tables 4.2.6.8 and 6.1.1.4'
O O 0.0106 0.0060 'International Tables Vol C Tables 4.2.6.8 and 6.1.1.4'
Zn Zn 0.2280 1.6720 'International Tables Vol C Tables 4.2.6.8 and 6.1.1.4'

loop_
_geom_angle_atom_site_label_1
_geom_angle_atom_site_label_2
_geom_angle_atom_site_label_3
_geom_angle
_geom_angle_site_symmetry_1
_geom_angle_site_symmetry_3
N10 Zn1 N16 106.5(16) . .
N10 Zn1 N17 115(2) . .
N10 Zn1 N22 105.3(13) . .
N17 Zn1 N16 125.2(18) . .
N17 Zn1 N22 98.5(18) . .
N22 Zn1 N16 102.8(13) . .
N3 Zn2 N9 108.3(12) . 10_556
N3 Zn2 N7 109.8(9) . .
N23 Zn2 N3 101.1(8) . .
N23 Zn2 N9 102.3(13) . 10_556
N23 Zn2 N7 118.9(13) . .
N7 Zn2 N9 115.1(14) . 10_556
C4 N3 Zn2 126.9(5) . .
C63 N3 Zn2 129.6(5) . .
C63 N3 C4 103.3 . .
N3 C4 C4 108.0 . 22_665
N3 C4 C5 128.3 . .
C4 C4 C5 123.2 22_665 .
C4 C5 H5 119.9 . .
C4 C5 C6 117.3 . .
C6 C5 H5 122.8 . .
C5 C6 C6 119.4 . 22_665
C5 C6 H6 120.0 . .
C5 C6 Cl41 119.3 . .
C6 C6 H6 120.4 22_665 .
C6 C6 Cl41 121.1 22_665 .
N3 C63 N3 117.1(7) 22_665 .
N3 C63 H63 121.4 22_665 .
N3 C63 H63 121.4 . .
C12 N9 Zn2 146(3) . 10_556
C12 N9 C14 104.6 . .
C14 N9 Zn2 109(3) . 10_556
C13 N10 Zn1 118(3) . .
C13 N10 C14 104.2 . .
C14 N10 Zn1 137(3) . .
N9 C12 C13 109.0 . .
N9 C12 N15 124.2 . .
C13 C12 N15 126.9 . .
N10 C13 C12 109.5 . .
N10 C13 H13 119.9 . .
C12 C13 H13 129.9 . .
N9 C14 H14 123.7 . .
N10 C14 N9 112.6 . .
N10 C14 H14 123.7 . .
O59 N15 C12 120.0 . .
O59 N15 O60 119.8 . .
O60 N15 C12 120.2 . .
C30 N16 Zn1 129.2(18) . .
C30 N16 C64 113.7 . .
C64 N16 Zn1 117.1(18) . .
N16 C30 H30 120.0 . .
N16 C30 N32 124.2 . .
C30 C30 N16 106.5 22_665 .
C30 C30 H30 133.3 22_665 .
C30 C30 N32 128.3 22_665 .
O34 N32 C30 120.0 . .
O34 N32 O35 119.4 . .
O35 N32 C30 120.1 . .
N16 C64 N16 98.9(16) 22_665 .
N16 C64 H64 130.5 . .
N16 C64 H64 130.5 22_665 .
C18 N17 Zn1 133(2) . .
C18 N17 C33 104.3 . .
C33 N17 Zn1 121(2) . .
N17 C18 C18 111.0 . 20_655
N17 C18 C19 128.1 . .
C19 C18 C18 120.1 . 20_655
C18 C19 H19 120.1 . .
C18 C19 C20 117.4 . .
C20 C19 H19 122.5 . .
C19 C20 H20 119.9 . .
C19 C20 Cl56 119.9 . .
C20 C20 C19 121.6 20_655 .
C20 C20 H20 117.7 20_655 .
C20 C20 Cl56 117.7 20_655 .
N17 C33 N17 107.4(19) . 20_655
N17 C33 H33 124.9 . .
N17 C33 H33 124.9 20_655 .
C25 C21 N23 108.6 . .
C25 C21 C29 122.4 . .
C29 C21 N23 128.9 . .
C24 N22 Zn1 125.1(13) . .
C25 N22 Zn1 129.0(12) . .
C25 N22 C24 105.2 . .
N22 C24 H24 119.9 . .
N23 C24 N22 113.0 . .
N23 C24 H24 127.1 . .
C21 C25 C26 122.1 . .
N22 C25 C21 110.3 . .
N22 C25 C26 127.5 . .
C25 C26 C27 117.3 . .
C25 C26 H26 119.9 . .
C27 C26 H26 122.8 . .
C26 C27 H27 120.0 . .
C26 C27 C28 120.4 . .
C26 C27 Cl52 119.3 . .
C28 C27 H27 119.5 . .
C28 C27 Cl52 120.2 . .
C27 C28 H28 120.0 . .
C27 C28 Cl51 120.5 . .
C29 C28 C27 120.8 . .
C29 C28 H28 119.1 . .
C29 C28 Cl51 118.7 . .
C27 Cl52 Cl52 134.6 . 20_655
C27 Cl52 Cl52 104.0 . 22_665
Cl52 Cl52 Cl52 120.0 20_655 22_665
C21 N23 Zn2 124.8(14) . .
C24 N23 Zn2 132.5(14) . .
C24 N23 C21 102.8 . .
C21 C29 C28 116.9 . .
C21 C29 H29 120.1 . .
C28 C29 H29 123.0 . .
C28 Cl51 C28 141.3(5) 16_557 .
N7 C65 H65 119.5 . .
N7 C65 H65 119.6 16_557 .
N7 C65 N7 106.4(8) . 16_557
C65 N7 Zn2 118.0(13) . .
C8 N7 Zn2 125.5(18) . .
C8 N7 C65 103.6 . .
N7 C8 C8 106.4 . 16_557
N7 C8 H8 120.1 . .
N7 C8 N31 124.1 . .
C8 C8 H8 125.2 16_557 .
N31 C8 C8 125.4 . 16_557
O43 N31 C8 119.9 . .
O44 N31 C8 120.2 . .
O44 N31 O43 119.87(5) . .

loop_
_geom_bond_atom_site_label_1
_geom_bond_atom_site_label_2
_geom_bond_distance
_geom_bond_site_symmetry_2
Zn1 N10 1.86(3) .
Zn1 N16 2.04(3) .
Zn1 N17 1.88(4) .
Zn1 N22 1.92(3) .
Zn2 N3 1.955(8) .
Zn2 N9 2.10(3) 10_556
Zn2 N23 1.91(3) .
Zn2 N7 1.98(2) .
N3 C4 1.3375 .
N3 C63 1.2924 .
C4 C4 1.38(2) 22_665
C4 C5 1.3919 .
C5 H5 1.1413 .
C5 C6 1.4099 .
C6 C6 1.52(6) 22_665
C6 H6 1.1395 .
C6 Cl41 1.7689 .
C63 N3 1.292(9) 22_665
C63 H63 1.1465 .
N9 Zn2 2.10(3) 10_556
N9 C12 1.3420 .
N9 C14 1.3568 .
N10 C13 1.3439 .
N10 C14 1.3546 .
C12 C13 1.3702 .
C12 N15 1.4308 .
C13 H13 1.1423 .
C14 H14 0.9300 .
N15 O59 1.3002 .
N15 O60 1.3007 .
N16 C30 1.3432 .
N16 C64 1.3528 .
C30 C30 1.29(5) 22_665
C30 H30 1.1392 .
C30 N32 1.4307 .
N32 O34 1.3000 .
N32 O35 1.3005 .
C64 N16 1.35(6) 22_665
C64 H64 1.1320 .
N17 C18 1.3430 .
N17 C33 1.5053 .
C18 C18 1.46(6) 20_655
C18 C19 1.3930 .
C19 H19 1.1401 .
C19 C20 1.4078 .
C20 C20 1.39(10) 20_655
C20 H20 1.1403 .
C20 Cl56 1.7727 .
C33 N17 1.50(8) 20_655
C33 H33 1.0912 .
C21 C25 1.3596 .
C21 N23 1.4124 .
C21 C29 1.3889 .
N22 C24 1.3658 .
N22 C25 1.3393 .
C24 H24 1.1402 .
C24 N23 1.3654 .
C25 C26 1.3920 .
C26 C27 1.4058 .
C26 H26 1.1403 .
C27 H27 1.1404 .
C27 C28 1.4106 .
C27 Cl52 1.7702 .
C28 H28 1.1404 .
C28 C29 1.4092 .
C28 Cl51 1.8952 .
Cl52 Cl52 2.17(6) 20_655
Cl52 Cl52 2.40(7) 22_665
C29 H29 1.1398 .
Cl51 C28 1.89(5) 16_557
C65 H65 1.1322 .
C65 N7 1.37(3) 16_557
C65 N7 1.3724 .
N7 C8 1.3436 .
C8 C8 1.44(5) 16_557
C8 H8 1.1386 .
C8 N31 1.4302 .
N31 O43 1.3014 .
N31 O44 1.2994 .

loop_
_geom_torsion_atom_site_label_1
_geom_torsion_atom_site_label_2
_geom_torsion_atom_site_label_3
_geom_torsion_atom_site_label_4
_geom_torsion
_geom_torsion_site_symmetry_1
_geom_torsion_site_symmetry_4
Zn1 N10 C13 C12 170(2) . .
Zn1 N10 C14 N9 -167(3) . .
Zn1 N16 C30 C30 176(5) . 22_665
Zn1 N16 C30 N32 -15(5) . .
Zn1 N16 C64 N16 -173.0(12) . 22_665
Zn1 N17 C18 C18 -173(8) . 20_655
Zn1 N17 C18 C19 17(8) . .
Zn1 N17 C33 N17 -179.6(19) . 20_655
Zn1 N22 C24 N23 -170.5(15) . .
Zn1 N22 C25 C21 170.3(17) . .
Zn1 N22 C25 C26 -7.6(16) . .
Zn2 N3 C4 C4 -178(3) . 22_665
Zn2 N3 C4 C5 10(3) . .
Zn2 N3 C63 N3 -180.0(15) . 22_665
Zn2 N9 C12 C13 -168(4) 10_556 .
Zn2 N9 C12 N15 12(4) 10_556 .
Zn2 N9 C14 N10 172(2) 10_556 .
Zn2 N7 C8 C8 -162(4) . 16_557
Zn2 N7 C8 N31 40(4) . .
N3 C4 C5 C6 175.9 . .
C4 N3 C63 N3 5(4) . 22_665
C4 C4 C5 C6 4.8 22_665 .
C4 C5 C6 C6 -4.6 . 22_665
C4 C5 C6 Cl41 179.9 . .
C63 N3 C4 C4 -2.7 . 22_665
C63 N3 C4 C5 -174.9 . .
N9 C12 C13 N10 0.3 . .
N9 C12 N15 O59 -7.9 . .
N9 C12 N15 O60 174.4 . .
N10 Zn1 N17 C18 62(5) . .
N10 Zn1 N17 C33 -100(5) . .
C12 N9 C14 N10 -0.5 . .
C13 N10 C14 N9 0.7 . .
C13 C12 N15 O59 172.1 . .
C13 C12 N15 O60 -5.6 . .
C14 N9 C12 C13 0.1 . .
C14 N9 C12 N15 -179.9 . .
C14 N10 C13 C12 -0.6 . .
N15 C12 C13 N10 -179.7 . .
N16 Zn1 N10 C13 -144.3(17) . .
N16 Zn1 N10 C14 22(3) . .
N16 Zn1 N17 C18 -162(4) . .
N16 Zn1 N17 C33 36(6) . .
N16 C30 N32 O34 -172.3 . .
N16 C30 N32 O35 0.0 . .
C30 N16 C64 N16 9(4) . 22_665
C30 C30 N32 O34 -5.6 22_665 .
C30 C30 N32 O35 166.7 22_665 .
C64 N16 C30 C30 -5.8 . 22_665
C64 N16 C30 N32 163.4 . .
N17 Zn1 N10 C13 0(2) . .
N17 Zn1 N10 C14 166(3) . .
N17 C18 C19 C20 179.7 . .
C18 N17 C33 N17 14(8) . 20_655
C18 C18 C19 C20 10.8 20_655 .
C18 C19 C20 C20 -11.0 . 20_655
C18 C19 C20 Cl56 179.7 . .
C33 N17 C18 C18 -8.6 . 20_655
C33 N17 C18 C19 -178.3 . .
C21 C25 C26 C27 0.4 . .
N22 Zn1 N10 C13 107.0(15) . .
N22 Zn1 N10 C14 -87(3) . .
N22 Zn1 N17 C18 -50(5) . .
N22 Zn1 N17 C33 148(5) . .
N22 C24 N23 Zn2 -179.7(19) . .
N22 C24 N23 C21 -0.5 . .
N22 C25 C26 C27 178.1 . .
C24 N22 C25 C21 0.0 . .
C24 N22 C25 C26 -177.9 . .
C25 C21 N23 Zn2 179.8(17) . .
C25 C21 N23 C24 0.5 . .
C25 C21 C29 C28 0.2 . .
C25 N22 C24 N23 0.3 . .
C25 C26 C27 C28 0.1 . .
C25 C26 C27 Cl52 -179.9 . .
C26 C27 C28 C29 -0.4 . .
C26 C27 C28 Cl51 -179.4 . .
C26 C27 Cl52 Cl52 70.3 . 20_655
C26 C27 Cl52 Cl52 -95.5 . 22_665
C27 C28 C29 C21 0.3 . .
C27 C28 Cl51 C28 155.8 . 16_557
C28 C27 Cl52 Cl52 -109.8 . 20_655
C28 C27 Cl52 Cl52 84.5 . 22_665
Cl52 C27 C28 C29 179.6 . .
N23 C21 C25 N22 -0.3 . .
N23 C21 C25 C26 177.7 . .
N23 C21 C29 C28 -177.7 . .
C29 C21 C25 N22 -178.6 . .
C29 C21 C25 C26 -0.6 . .
C29 C21 N23 Zn2 -2.1(17) . .
C29 C21 N23 C24 178.7 . .
C29 C28 Cl51 C28 -23.2 . 16_557
Cl51 C28 C29 C21 179.3 . .
C65 N7 C8 C8 -21.4 . 16_557
C65 N7 C8 N31 -180.0 . .
N7 C65 N7 Zn2 180(4) 16_557 .
N7 C65 N7 C8 35.8 16_557 .
N7 C8 N31 O43 -179.9 . .
N7 C8 N31 O44 -0.1 . .
C8 C8 N31 O43 25.6 16_557 .
C8 C8 N31 O44 -154.5 16_557 .

loop_
_twin_individual_id
_twin_individual_mass_fraction_refined
1 0.911(4)
2 0.089(4)
